data_4331349
loop_
_publ_author_name
'Bin Liu'
'Ran Shang'
'Ke-Li Hu'
'Zhe-Ming Wang'
'Song Gao'

_publ_section_title
;
 A New Series of Chiral Metal Formate Frameworks of [HONH3][MII(HCOO)3] (M
 = Mn, Co, Ni, Zn, and Mg): Synthesis, Structures, and Properties
;
_journal_name_full 'Inorganic Chemistry'
_journal_page_first 13363
_journal_page_last 13372
_journal_paper_doi 10.1021/ic302129m
_journal_volume 51
_journal_year 2012
_chemical_formula_sum 'C3 H7 Mg N O7'
_chemical_formula_weight 193.41
_chemical_name_systematic
; 
 ? 
;
_space_group_IT_number 19
_symmetry_cell_setting orthorhombic
_symmetry_space_group_name_Hall 'P 2ac 2ab'
_symmetry_space_group_name_H-M 'P 21 21 21'
_atom_sites_solution_hydrogens geom
_atom_sites_solution_primary direct
_atom_sites_solution_secondary difmap
_audit_creation_method SHELXL-97
_cell_angle_alpha 90.00
_cell_angle_beta 90.00
_cell_angle_gamma 90.00
_cell_formula_units_Z 4
_cell_length_a 7.6883(2)
_cell_length_b 7.7875(2)
_cell_length_c 12.8558(4)
_cell_measurement_reflns_used 12341
_cell_measurement_temperature 293(2)
_cell_measurement_theta_max 27.485
_cell_measurement_theta_min 3.395
_cell_volume 769.71(4)
_computing_cell_refinement 'HKL Scalepack (Otwinowski & Minor, 1997)'
_computing_data_collection 'KappaCCD (Nonius B. V., 1998)'
_computing_data_reduction 'HKL Denzo (Otwinowski & Minor, 1997) & maXus (Mackay et al., 1998)'
_computing_molecular_graphics 'Bruker SHELXTL V5.1 (Sheldrick, 1998)'
_computing_publication_material 'SHELXL-97 (Sheldrick, 1997)'
_computing_structure_refinement 'SHELXL-97 (Sheldrick, 1997)'
_computing_structure_solution 'SHELXS-97 (Sheldrick, 1997)'
_diffrn_ambient_temperature 293(2)
_diffrn_detector_area_resol_mean 9
_diffrn_measured_fraction_theta_full 0.997
_diffrn_measured_fraction_theta_max 0.997
_diffrn_measurement_device_type 'NONIUS KappaCCD'
_diffrn_measurement_method CCD
_diffrn_radiation_monochromator graphite
_diffrn_radiation_source 'fine-focus sealed tube'
_diffrn_radiation_type MoK\a
_diffrn_radiation_wavelength 0.71073
_diffrn_reflns_av_R_equivalents 0.0453
_diffrn_reflns_av_sigmaI/netI 0.0252
_diffrn_reflns_limit_h_max 9
_diffrn_reflns_limit_h_min -9
_diffrn_reflns_limit_k_max 10
_diffrn_reflns_limit_k_min -10
_diffrn_reflns_limit_l_max 16
_diffrn_reflns_limit_l_min -16
_diffrn_reflns_number 12604
_diffrn_reflns_theta_full 27.50
_diffrn_reflns_theta_max 27.50
_diffrn_reflns_theta_min 3.72
_diffrn_standards_decay_% 0
_exptl_absorpt_coefficient_mu 0.234
_exptl_absorpt_correction_T_max 0.956
_exptl_absorpt_correction_T_min 0.893
_exptl_absorpt_correction_type multi-scan
_exptl_absorpt_process_details
;
multi-scan from symmetry-related measurements 
 Sortav (Blessing 1995, 1997)
;
_exptl_crystal_colour colorless
_exptl_crystal_density_diffrn 1.669
_exptl_crystal_description block
_exptl_crystal_F_000 400
_exptl_crystal_size_max 0.28
_exptl_crystal_size_mid 0.23
_exptl_crystal_size_min 0.20
_refine_diff_density_max 0.182
_refine_diff_density_min -0.217
_refine_diff_density_rms 0.048
_refine_ls_abs_structure_details 'Flack H D (1983), Acta Cryst. A39, 876-881'
_refine_ls_abs_structure_Flack 0.9(2)
_refine_ls_extinction_method none
_refine_ls_goodness_of_fit_ref 1.137
_refine_ls_hydrogen_treatment constr
_refine_ls_matrix_type full
_refine_ls_number_parameters 110
_refine_ls_number_reflns 1750
_refine_ls_number_restraints 0
_refine_ls_restrained_S_all 1.137
_refine_ls_R_factor_all 0.0314
_refine_ls_R_factor_gt 0.0263
_refine_ls_shift/su_max 0.000
_refine_ls_shift/su_mean 0.000
_refine_ls_structure_factor_coef Fsqd
_refine_ls_weighting_details 'calc w=1/[\s^2^(Fo^2^)+(0.0458P)^2^+0.0096P] where P=(Fo^2^+2Fc^2^)/3'
_refine_ls_weighting_scheme calc
_refine_ls_wR_factor_gt 0.0722
_refine_ls_wR_factor_ref 0.0741
_reflns_number_gt 1583
_reflns_number_total 1750
_reflns_threshold_expression >2sigma(I)
_cod_data_source_file ic302129m_si_002_5.cif
_cod_data_source_block 5Mg
_cod_depositor_comments
;
The following automatic conversions were performed:

'_refine_ls_hydrogen_treatment' value 'constr.' was replaced with the
value 'constr' as specified in the replacement file
'src/cod-tools/trunk/data/replacement-values/replacement_values.lst'.

Automatic conversion script
Id: cif_fix_values 5376 2017-05-30 11:51:03Z andrius 
;
_cod_database_code 4331349

loop_
_symmetry_equiv_pos_as_xyz
'x, y, z'
'-x+1/2, -y, z+1/2'
'-x, y+1/2, -z+1/2'
'x+1/2, -y+1/2, -z'

loop_
_atom_site_label
_atom_site_type_symbol
_atom_site_fract_x
_atom_site_fract_y
_atom_site_fract_z
_atom_site_U_iso_or_equiv
_atom_site_adp_type
_atom_site_occupancy
_atom_site_symmetry_multiplicity
_atom_site_calc_flag
_atom_site_refinement_flags
Mg1 Mg 0.55363(5) 0.49437(6) 0.08445(4) 0.01798(14) Uani 1 1 d .
C1 C 0.4275(2) 0.2234(2) 0.23615(11) 0.0261(3) Uani 1 1 d .
H1 H 0.5334 0.1706 0.2219 0.031 Uiso 1 1 calc R
C2 C 0.3028(2) 0.7788(2) 0.02788(13) 0.0334(4) Uani 1 1 d .
H2 H 0.3760 0.7989 -0.0284 0.040 Uiso 1 1 calc R
C3 C 0.3101(2) 0.2760(2) -0.03726(13) 0.0309(4) Uani 1 1 d .
H3 H 0.2352 0.2981 0.0179 0.037 Uiso 1 1 calc R
O1 O 0.39602(15) 0.36228(14) 0.19084(8) 0.0263(3) Uani 1 1 d .
O2 O 0.32831(15) 0.14995(14) 0.29880(9) 0.0284(3) Uani 1 1 d .
O3 O 0.34694(15) 0.66409(14) 0.08794(9) 0.0324(3) Uani 1 1 d .
O4 O 0.17129(14) 0.87066(15) 0.03392(8) 0.0276(3) Uani 1 1 d .
O5 O 0.45163(15) 0.35039(16) -0.03648(9) 0.0305(3) Uani 1 1 d .
O6 O 0.25786(14) 0.17326(14) -0.10562(8) 0.0255(3) Uani 1 1 d .
O7 O 0.08698(17) 0.50705(16) 0.23111(11) 0.0458(3) Uani 1 1 d .
H7 H 0.1852 0.4817 0.2115 0.069 Uiso 1 1 calc R
N1 N 0.0016(2) 0.35967(19) 0.26595(11) 0.0325(3) Uani 1 1 d .
H1A H 0.0786 0.2755 0.2745 0.049 Uiso 1 1 calc R
H1B H -0.0775 0.3279 0.2192 0.049 Uiso 1 1 calc R
H1C H -0.0506 0.3817 0.3263 0.049 Uiso 1 1 calc R

loop_
_atom_site_aniso_label
_atom_site_aniso_U_11
_atom_site_aniso_U_22
_atom_site_aniso_U_33
_atom_site_aniso_U_23
_atom_site_aniso_U_13
_atom_site_aniso_U_12
Mg1 0.0181(2) 0.0160(2) 0.0198(3) 0.0006(2) 0.00058(16) -0.0002(2)
C1 0.0236(7) 0.0260(7) 0.0288(8) 0.0077(7) 0.0043(6) 0.0032(6)
C2 0.0333(9) 0.0413(9) 0.0256(8) 0.0071(7) 0.0048(7) 0.0166(8)
C3 0.0267(8) 0.0395(9) 0.0265(8) -0.0082(7) 0.0018(7) -0.0097(8)
O1 0.0263(5) 0.0228(5) 0.0296(6) 0.0084(5) 0.0059(5) 0.0021(5)
O2 0.0291(5) 0.0269(6) 0.0293(6) 0.0115(5) 0.0032(5) -0.0001(5)
O3 0.0295(6) 0.0291(6) 0.0387(6) 0.0115(5) 0.0024(5) 0.0113(5)
O4 0.0271(5) 0.0288(6) 0.0269(5) 0.0047(5) -0.0006(5) 0.0104(5)
O5 0.0259(6) 0.0356(6) 0.0301(6) -0.0068(5) -0.0019(5) -0.0106(5)
O6 0.0256(5) 0.0258(5) 0.0251(6) -0.0041(4) -0.0004(4) -0.0078(5)
O7 0.0319(6) 0.0356(7) 0.0698(10) -0.0016(6) 0.0154(6) -0.0018(6)
N1 0.0311(7) 0.0359(8) 0.0304(8) -0.0011(6) 0.0005(6) 0.0002(7)

loop_
_atom_type_symbol
_atom_type_description
_atom_type_scat_dispersion_real
_atom_type_scat_dispersion_imag
_atom_type_scat_source
C C 0.0033 0.0016 'International Tables Vol C Tables 4.2.6.8 and 6.1.1.4'
H H 0.0000 0.0000 'International Tables Vol C Tables 4.2.6.8 and 6.1.1.4'
N N 0.0061 0.0033 'International Tables Vol C Tables 4.2.6.8 and 6.1.1.4'
O O 0.0106 0.0060 'International Tables Vol C Tables 4.2.6.8 and 6.1.1.4'
Mg Mg 0.0486 0.0363 'International Tables Vol C Tables 4.2.6.8 and 6.1.1.4'

loop_
_geom_angle_atom_site_label_1
_geom_angle_atom_site_label_2
_geom_angle_atom_site_label_3
_geom_angle
_geom_angle_site_symmetry_1
_geom_angle_site_symmetry_3
O4 Mg1 O6 94.95(5) 4_565 4
O4 Mg1 O3 91.57(5) 4_565 .
O6 Mg1 O3 171.16(5) 4 .
O4 Mg1 O5 83.56(5) 4_565 .
O6 Mg1 O5 92.56(5) 4 .
O3 Mg1 O5 94.09(5) . .
O4 Mg1 O1 170.55(5) 4_565 .
O6 Mg1 O1 92.49(5) 4 .
O3 Mg1 O1 81.68(5) . .
O5 Mg1 O1 90.30(5) . .
O4 Mg1 O2 92.48(5) 4_565 3_655
O6 Mg1 O2 86.71(5) 4 3_655
O3 Mg1 O2 87.06(5) . 3_655
O5 Mg1 O2 175.90(5) . 3_655
O1 Mg1 O2 93.76(5) . 3_655
O2 C1 O1 125.32(15) . .
O2 C1 H1 117.3 . .
O1 C1 H1 117.3 . .
O3 C2 O4 127.24(16) . .
O3 C2 H2 116.4 . .
O4 C2 H2 116.4 . .
O5 C3 O6 126.03(16) . .
O5 C3 H3 117.0 . .
O6 C3 H3 117.0 . .
C1 O1 Mg1 128.00(11) . .
C1 O2 Mg1 117.05(10) . 3_645
C2 O3 Mg1 131.58(11) . .
C2 O4 Mg1 127.30(10) . 4_465
C3 O5 Mg1 126.50(11) . .
C3 O6 Mg1 123.76(10) . 4_455
N1 O7 H7 109.5 . .
O7 N1 H1A 109.5 . .
O7 N1 H1B 109.5 . .
H1A N1 H1B 109.5 . .
O7 N1 H1C 109.5 . .
H1A N1 H1C 109.5 . .
H1B N1 H1C 109.5 . .

loop_
_geom_bond_atom_site_label_1
_geom_bond_atom_site_label_2
_geom_bond_distance
_geom_bond_site_symmetry_2
Mg1 O4 2.0589(11) 4_565
Mg1 O6 2.0601(11) 4
Mg1 O3 2.0673(12) .
Mg1 O5 2.0711(12) .
Mg1 O1 2.0970(11) .
Mg1 O2 2.1318(11) 3_655
C1 O2 1.2477(18) .
C1 O1 1.2523(18) .
C1 H1 0.9300 .
C2 O3 1.228(2) .
C2 O4 1.241(2) .
C2 H2 0.9300 .
C3 O5 1.233(2) .
C3 O6 1.2545(19) .
C3 H3 0.9300 .
O2 Mg1 2.1318(11) 3_645
O4 Mg1 2.0589(11) 4_465
O6 Mg1 2.0601(11) 4_455
O7 N1 1.3958(18) .
O7 H7 0.8200 .
N1 H1A 0.8900 .
N1 H1B 0.8900 .
N1 H1C 0.8900 .

loop_
_geom_hbond_atom_site_label_D
_geom_hbond_atom_site_label_H
_geom_hbond_atom_site_label_A
_geom_hbond_distance_DH
_geom_hbond_distance_HA
_geom_hbond_distance_DA
_geom_hbond_angle_DHA
_geom_hbond_site_symmetry_A
O7 H7 O1 0.82 1.89 2.6803(17) 162.3 .
O7 H7 O3 0.82 2.47 2.9796(17) 121.6 .
N1 H1A O2 0.89 2.18 3.0254(19) 159.2 .
N1 H1B O6 0.89 1.93 2.7977(19) 163.5 4_455
N1 H1C O4 0.89 2.02 2.8973(17) 166.5 3_545
N1 H1A O7 0.89 2.45 2.8296(19) 106.3 3_545
